data_4306055
loop_
_publ_author_name
'Massimo Casanova'
'Ennio Zangrando'
'Elisabetta Iengo'
'Enzo Alessio'
'Maria Teresa Indelli'
'Franco Scandola'
'Michele Orlandi'

_publ_section_title
;
Structural and Photophysical Characterization of Multichromophoric
Pyridylporphyrin-Rhenium(I) Conjugates
;
_journal_name_full 'Inorganic Chemistry'
_journal_page_first 10407
_journal_page_last 10418
_journal_paper_doi 10.1021/ic800971e
_journal_volume 47
_journal_year 2008
_chemical_formula_moiety 'C92 H58 N16 O12 Re4 4+, 4(C F3 S O3 1-), 6(C3 H6 O)'
_chemical_formula_sum 'C114 H94 F12 N16 O30 Re4 S4'
_chemical_formula_weight 3269.09
_chemical_name_systematic
;
 tetra[(fac-tricarbonyl-(2,2'bipyridine)-rhenium(I)]-
 -(5-10-15-20-tetra(3'pyridyl)porphyrine)
 tetratriflate acetone solvate
;
_space_group_IT_number 14
_symmetry_cell_setting monoclinic
_symmetry_space_group_name_Hall '-P 2ybc'
_symmetry_space_group_name_H-M 'P 1 21/c 1'
_atom_sites_solution_hydrogens geom
_atom_sites_solution_primary direct
_atom_sites_solution_secondary difmap
_audit_creation_method SHELXL-97
_cell_angle_alpha 90.00
_cell_angle_beta 108.733(14)
_cell_angle_gamma 90.00
_cell_formula_units_Z 2
_cell_length_a 20.479(4)
_cell_length_b 15.689(3)
_cell_length_c 22.865(4)
_cell_measurement_temperature 100(2)
_cell_volume 6957(2)
_computing_cell_refinement 'Denzo (Otwinowski & Minor 1997)'
_computing_data_reduction 'Denzo and Scalepack (Otwinowski & Minor 1997)'
_computing_molecular_graphics 'Ortep3/windows (Farrugia,1997)'
_computing_publication_material 'Wingx 1.70.00 (Farrugia, 1999)'
_computing_structure_refinement 'SHELX97 (Sheldrick, 1998)'
_computing_structure_solution 'SHELX97 (Sheldrick, 1998)'
_diffrn_ambient_temperature 100(2)
_diffrn_measured_fraction_theta_full 0.922
_diffrn_measured_fraction_theta_max 0.922
_diffrn_measurement_device_type 'CCD MarResearch'
_diffrn_radiation_monochromator Si111
_diffrn_radiation_source 'Elettra Synchrotron, Trieste (Italy)'
_diffrn_radiation_type synchrotron
_diffrn_radiation_wavelength 1.0000
_diffrn_reflns_av_R_equivalents 0.0406
_diffrn_reflns_av_sigmaI/netI 0.0503
_diffrn_reflns_limit_h_max 20
_diffrn_reflns_limit_h_min -20
_diffrn_reflns_limit_k_max 15
_diffrn_reflns_limit_k_min -15
_diffrn_reflns_limit_l_max 22
_diffrn_reflns_limit_l_min -22
_diffrn_reflns_number 36421
_diffrn_reflns_theta_full 30.17
_diffrn_reflns_theta_max 30.17
_diffrn_reflns_theta_min 3.22
_exptl_absorpt_coefficient_mu 7.330
_exptl_absorpt_correction_T_max 0.1786
_exptl_absorpt_correction_T_min 0.1033
_exptl_absorpt_correction_type refdelf
_exptl_absorpt_process_details
;
Parkin S,Moezzi B & Hope H, (1995) J. Appl. Cryst. 28, 53-56
Cubic fit to sin(theta)/lambda - 24 parameters
;
_exptl_crystal_colour purple
_exptl_crystal_density_diffrn 1.561
_exptl_crystal_density_method 'not measured'
_exptl_crystal_F_000 3204
_refine_diff_density_max 0.591
_refine_diff_density_min -0.735
_refine_diff_density_rms 0.087
_refine_ls_extinction_method none
_refine_ls_goodness_of_fit_ref 1.037
_refine_ls_hydrogen_treatment constr
_refine_ls_matrix_type full
_refine_ls_number_parameters 811
_refine_ls_number_reflns 6815
_refine_ls_number_restraints 0
_refine_ls_restrained_S_all 1.037
_refine_ls_R_factor_all 0.0453
_refine_ls_R_factor_gt 0.0310
_refine_ls_shift/su_max 0.000
_refine_ls_shift/su_mean 0.000
_refine_ls_structure_factor_coef Fsqd
_refine_ls_weighting_details 'calc w=1/[\s^2^(Fo^2^)+(0.0370P)^2^+8.3560P] where P=(Fo^2^+2Fc^2^)/3'
_refine_ls_weighting_scheme calc
_refine_ls_wR_factor_gt 0.0760
_refine_ls_wR_factor_ref 0.0834
_reflns_number_gt 5450
_reflns_number_total 6815
_reflns_threshold_expression >2sigma(I)
_cod_data_source_file ic800971e_si_002_4.cif
_cod_data_source_block 4
_cod_original_sg_symbol_H-M 'P 21/c'
_cod_database_code 4306055

loop_
_symmetry_equiv_pos_as_xyz
'x, y, z'
'-x, y+1/2, -z+1/2'
'-x, -y, -z'
'x, -y-1/2, z-1/2'

loop_
_atom_site_label
_atom_site_type_symbol
_atom_site_fract_x
_atom_site_fract_y
_atom_site_fract_z
_atom_site_U_iso_or_equiv
_atom_site_adp_type
_atom_site_occupancy
_atom_site_symmetry_multiplicity
_atom_site_calc_flag
_atom_site_refinement_flags
_atom_site_disorder_assembly
_atom_site_disorder_group
Re1 Re 0.455879(16) 0.111100(18) 0.362916(15) 0.03054(13) Uani 1 1 d . . .
Re2 Re 0.160362(16) -0.399275(19) -0.203917(16) 0.03328(13) Uani 1 1 d . . .
C1A C 0.3901(4) 0.0201(5) 0.3709(3) 0.0369(19) Uani 1 1 d . . .
C2A C 0.5138(4) 0.0144(5) 0.3460(3) 0.0373(19) Uani 1 1 d . . .
C3A C 0.5077(4) 0.0972(4) 0.4530(4) 0.040(2) Uani 1 1 d . . .
C4A C 0.1942(4) -0.5215(5) -0.1936(4) 0.042(2) Uani 1 1 d . . .
C5A C 0.2335(4) -0.3848(4) -0.2443(4) 0.0384(19) Uani 1 1 d . . .
C6A C 0.0962(4) -0.4322(5) -0.2858(4) 0.043(2) Uani 1 1 d . . .
O1 O 0.3509(3) -0.0353(3) 0.3754(2) 0.0477(14) Uani 1 1 d . . .
O2 O 0.5489(3) -0.0426(3) 0.3387(3) 0.0510(14) Uani 1 1 d . . .
O3 O 0.5357(3) 0.0890(3) 0.5077(3) 0.0517(15) Uani 1 1 d . . .
O4 O 0.2141(3) -0.5939(3) -0.1893(3) 0.0527(15) Uani 1 1 d . . .
O5 O 0.2784(3) -0.3846(3) -0.2687(3) 0.0541(15) Uani 1 1 d . . .
O6 O 0.0596(3) -0.4523(4) -0.3380(3) 0.0603(16) Uani 1 1 d . . .
N1 N 0.5136(3) 0.2238(3) 0.3414(3) 0.0324(15) Uani 1 1 d . . .
N2 N 0.4028(3) 0.2276(3) 0.3853(3) 0.0350(15) Uani 1 1 d . . .
N3 N 0.3927(3) 0.1348(3) 0.2599(3) 0.0308(15) Uani 1 1 d . . .
N4 N 0.1135(3) -0.2670(3) -0.2093(3) 0.0366(15) Uani 1 1 d . . .
C21 C 0.5681(4) 0.2168(4) 0.3157(3) 0.0353(19) Uani 1 1 d . . .
H21 H 0.5879 0.1624 0.3146 0.042 Uiso 1 1 calc R . .
C22 C 0.5941(4) 0.2877(4) 0.2917(4) 0.041(2) Uani 1 1 d . . .
H22 H 0.6305 0.2808 0.2748 0.049 Uiso 1 1 calc R . .
C23 C 0.5641(4) 0.3707(4) 0.2934(4) 0.040(2) Uani 1 1 d . . .
H23 H 0.5808 0.4190 0.2774 0.049 Uiso 1 1 calc R . .
C24 C 0.5087(4) 0.3805(4) 0.3192(3) 0.0365(19) Uani 1 1 d . . .
H24 H 0.4884 0.4347 0.3204 0.044 Uiso 1 1 calc R . .
C25 C 0.4850(3) 0.3059(4) 0.3433(3) 0.0307(18) Uani 1 1 d . . .
C26 C 0.4264(4) 0.3083(4) 0.3730(3) 0.0332(18) Uani 1 1 d . . .
C27 C 0.3983(4) 0.3869(4) 0.3882(3) 0.0351(19) Uani 1 1 d . . .
H27 H 0.4145 0.4403 0.3789 0.042 Uiso 1 1 calc R . .
C28 C 0.3459(4) 0.3838(4) 0.4175(3) 0.0388(19) Uani 1 1 d . . .
H28 H 0.3268 0.4347 0.4275 0.047 Uiso 1 1 calc R . .
C29 C 0.3229(4) 0.3014(5) 0.4316(4) 0.048(2) Uani 1 1 d . . .
H29 H 0.2891 0.2978 0.4519 0.057 Uiso 1 1 calc R . .
C30 C 0.3512(4) 0.2250(5) 0.4145(3) 0.040(2) Uani 1 1 d . . .
H30 H 0.3350 0.1713 0.4231 0.048 Uiso 1 1 calc R . .
C31 C 0.1322(4) -0.1956(5) -0.2386(4) 0.047(2) Uani 1 1 d . . .
H31 H 0.1693 -0.2015 -0.2548 0.056 Uiso 1 1 calc R . .
C32 C 0.0980(5) -0.1161(5) -0.2447(4) 0.060(3) Uani 1 1 d . . .
H32 H 0.1121 -0.0695 -0.2644 0.073 Uiso 1 1 calc R . .
C33 C 0.0413(5) -0.1072(5) -0.2204(5) 0.067(3) Uani 1 1 d . . .
H33 H 0.0168 -0.0548 -0.2251 0.081 Uiso 1 1 calc R . .
C34 C 0.0220(5) -0.1775(5) -0.1893(5) 0.064(3) Uani 1 1 d . . .
H34 H -0.0147 -0.1723 -0.1725 0.077 Uiso 1 1 calc R . .
C35 C 0.0600(4) -0.2567(5) -0.1839(4) 0.045(2) Uani 1 1 d . . .
C36 C 0.0414(4) -0.3374(5) -0.1519(4) 0.043(2) Uani 1 1 d . . .
C37 C -0.0109(4) -0.3381(5) -0.1220(4) 0.054(2) Uani 1 1 d . . .
H37 H -0.0351 -0.2874 -0.1194 0.065 Uiso 1 1 calc R . .
C38 C -0.0259(4) -0.4163(5) -0.0962(4) 0.060(3) Uani 1 1 d . . .
H38 H -0.0603 -0.4181 -0.0766 0.072 Uiso 1 1 calc R . .
C39 C 0.0124(4) -0.4921(5) -0.1006(4) 0.050(2) Uani 1 1 d . . .
H39 H 0.0026 -0.5448 -0.0847 0.060 Uiso 1 1 calc R . .
C40 C 0.0649(4) -0.4872(5) -0.1289(4) 0.043(2) Uani 1 1 d . . .
H40 H 0.0907 -0.5370 -0.1303 0.051 Uiso 1 1 calc R . .
N10 N 0.5188(3) 0.1164(3) 0.0589(3) 0.0292(14) Uani 1 1 d . . .
H10 H 0.5148 0.0693 0.0371 0.035 Uiso 1 1 calc R . .
N20 N 0.4145(3) -0.0364(3) 0.0266(2) 0.0271(14) Uani 1 1 d . . .
C1 C 0.5705(3) 0.1803(4) 0.0647(3) 0.0270(17) Uani 1 1 d . . .
C2 C 0.5573(3) 0.2482(4) 0.1046(3) 0.0299(17) Uani 1 1 d . . .
H2 H 0.5828 0.2995 0.1160 0.036 Uiso 1 1 calc R . .
C3 C 0.5004(4) 0.2234(4) 0.1226(3) 0.0287(17) Uani 1 1 d . . .
H3 H 0.4817 0.2549 0.1489 0.034 Uiso 1 1 calc R . .
C4 C 0.4744(3) 0.1403(4) 0.0937(3) 0.0263(17) Uani 1 1 d . . .
C5 C 0.4161(3) 0.0913(4) 0.0982(3) 0.0273(17) Uani 1 1 d . . .
C6 C 0.3872(4) 0.0109(4) 0.0665(3) 0.0301(18) Uani 1 1 d . . .
C7 C 0.3225(3) -0.0322(4) 0.0719(3) 0.0345(18) Uani 1 1 d . . .
H7 H 0.2954 -0.0130 0.0960 0.041 Uiso 1 1 calc R . .
C8 C 0.3107(3) -0.1047(4) 0.0350(3) 0.0360(19) Uani 1 1 d . . .
H8 H 0.2738 -0.1440 0.0286 0.043 Uiso 1 1 calc R . .
C9 C 0.3692(3) -0.1085(4) 0.0066(3) 0.0292(17) Uani 1 1 d . . .
C10 C 0.3763(3) -0.1773(4) -0.0348(3) 0.0290(17) Uani 1 1 d . . .
N5 N 0.0799(3) -0.4116(4) -0.1549(3) 0.0384(16) Uani 1 1 d . . .
N6 N 0.2341(3) -0.3533(3) -0.1086(3) 0.0321(14) Uani 1 1 d . . .
C51 C 0.3821(3) 0.1250(4) 0.1465(3) 0.0295(18) Uani 1 1 d . . .
C52 C 0.4194(4) 0.1141(4) 0.2113(4) 0.0310(18) Uani 1 1 d . . .
H52 H 0.4649 0.0917 0.2223 0.037 Uiso 1 1 calc R . .
C53 C 0.3258(4) 0.1685(4) 0.2432(3) 0.0330(18) Uani 1 1 d . . .
H53 H 0.3068 0.1824 0.2748 0.040 Uiso 1 1 calc R . .
C54 C 0.2846(4) 0.1829(4) 0.1791(4) 0.0355(19) Uani 1 1 d . . .
H54 H 0.2395 0.2061 0.1689 0.043 Uiso 1 1 calc R . .
C55 C 0.3138(4) 0.1610(4) 0.1311(3) 0.0338(19) Uani 1 1 d . . .
H55 H 0.2877 0.1704 0.0891 0.041 Uiso 1 1 calc R . .
C56 C 0.3266(3) -0.2563(4) -0.0428(3) 0.0288(17) Uani 1 1 d . . .
C57 C 0.2778(3) -0.2797(4) -0.1012(3) 0.0326(18) Uani 1 1 d . . .
H57 H 0.2742 -0.2452 -0.1363 0.039 Uiso 1 1 calc R . .
C58 C 0.2405(4) -0.4031(4) -0.0557(4) 0.0359(19) Uani 1 1 d . . .
H58 H 0.2126 -0.4525 -0.0601 0.043 Uiso 1 1 calc R . .
C59 C 0.2868(4) -0.3828(4) 0.0039(4) 0.040(2) Uani 1 1 d . . .
H59 H 0.2889 -0.4173 0.0386 0.048 Uiso 1 1 calc R . .
C60 C 0.3300(4) -0.3092(4) 0.0104(4) 0.0372(19) Uani 1 1 d . . .
H60 H 0.3612 -0.2947 0.0498 0.045 Uiso 1 1 calc R . .
S1 S 0.84307(12) 0.80723(14) 0.52364(11) 0.0633(7) Uani 1 1 d . . .
S2 S 0.67786(10) 0.07963(11) 0.22534(10) 0.0420(5) Uani 1 1 d . . .
O11 O 0.8173(3) 0.7165(3) 0.5062(3) 0.0605(16) Uani 1 1 d . . .
O12 O 0.9172(3) 0.8225(4) 0.5294(3) 0.0723(18) Uani 1 1 d . . .
O13 O 0.8181(4) 0.8474(5) 0.5737(3) 0.108(3) Uani 1 1 d . . .
O21 O 0.7065(3) 0.1639(3) 0.2540(3) 0.0625(17) Uani 1 1 d . . .
O22 O 0.6019(2) 0.0663(3) 0.2145(2) 0.0424(13) Uani 1 1 d . . .
O23 O 0.7034(3) 0.0520(3) 0.1738(2) 0.0527(15) Uani 1 1 d . . .
C17 C 0.7944(5) 0.8721(5) 0.4581(5) 0.067(3) Uani 1 1 d . . .
C18 C 0.7188(4) -0.0007(6) 0.2883(4) 0.054(2) Uani 1 1 d . . .
F1 F 0.8062(3) 0.8457(3) 0.4018(3) 0.0792(16) Uani 1 1 d . . .
F2 F 0.7226(3) 0.8664(4) 0.4431(3) 0.0977(19) Uani 1 1 d . . .
F3 F 0.8132(3) 0.9579(3) 0.4636(3) 0.0764(15) Uani 1 1 d . . .
F4 F 0.6958(2) -0.0832(3) 0.2722(2) 0.0675(14) Uani 1 1 d . . .
F5 F 0.7907(2) -0.0001(3) 0.3062(2) 0.0700(14) Uani 1 1 d . . .
F6 F 0.7013(3) 0.0200(4) 0.3420(2) 0.0793(16) Uani 1 1 d . . .
O7 O 0.8473(3) 0.2651(4) 0.5072(3) 0.0766(19) Uani 1 1 d . . .
O8 O 0.8940(4) 0.6529(5) 0.3791(4) 0.089(2) Uani 1 1 d . . .
O9 O 0.9424(4) 0.8939(4) 0.2238(4) 0.089(2) Uani 1 1 d . . .
C61 C 0.8884(5) 0.1512(6) 0.4523(6) 0.088(3) Uani 1 1 d . . .
H61A H 0.9060 0.1256 0.4935 0.133 Uiso 1 1 calc R . .
H61B H 0.9266 0.1602 0.4360 0.133 Uiso 1 1 calc R . .
H61C H 0.8544 0.1130 0.4248 0.133 Uiso 1 1 calc R . .
C62 C 0.8540(4) 0.2376(6) 0.4566(5) 0.062(3) Uani 1 1 d . . .
C63 C 0.8242(6) 0.2879(7) 0.3958(5) 0.088(3) Uani 1 1 d . . .
H63A H 0.8038 0.3412 0.4040 0.132 Uiso 1 1 calc R . .
H63B H 0.7887 0.2537 0.3662 0.132 Uiso 1 1 calc R . .
H63C H 0.8612 0.3008 0.3786 0.132 Uiso 1 1 calc R . .
C64 C 0.8599(5) 0.5383(6) 0.4366(5) 0.078(3) Uani 1 1 d . . .
H64A H 0.8207 0.5344 0.3985 0.117 Uiso 1 1 calc R . .
H64B H 0.8433 0.5514 0.4713 0.117 Uiso 1 1 calc R . .
H64C H 0.8847 0.4838 0.4442 0.117 Uiso 1 1 calc R . .
C65 C 0.9090(5) 0.6095(6) 0.4300(6) 0.076(3) Uani 1 1 d . . .
C66 C 0.9754(6) 0.6282(7) 0.4834(6) 0.114(4) Uani 1 1 d . . .
H66A H 1.0000 0.6756 0.4721 0.171 Uiso 1 1 calc R . .
H66B H 1.0049 0.5774 0.4919 0.171 Uiso 1 1 calc R . .
H66C H 0.9637 0.6434 0.5204 0.171 Uiso 1 1 calc R . .
C67 C 0.8354(5) 0.8139(7) 0.2101(5) 0.091(3) Uani 1 1 d . . .
H67A H 0.8633 0.7843 0.2476 0.136 Uiso 1 1 calc R . .
H67B H 0.8173 0.7724 0.1768 0.136 Uiso 1 1 calc R . .
H67C H 0.7969 0.8430 0.2183 0.136 Uiso 1 1 calc R . .
C68 C 0.8813(6) 0.8812(6) 0.1903(5) 0.076(3) Uani 1 1 d . . .
C69 C 0.8467(6) 0.9357(7) 0.1300(5) 0.089(3) Uani 1 1 d . . .
H69A H 0.8809 0.9747 0.1232 0.134 Uiso 1 1 calc R . .
H69B H 0.8082 0.9687 0.1351 0.134 Uiso 1 1 calc R . .
H69C H 0.8296 0.8975 0.0944 0.134 Uiso 1 1 calc R . .

loop_
_atom_site_aniso_label
_atom_site_aniso_U_11
_atom_site_aniso_U_22
_atom_site_aniso_U_33
_atom_site_aniso_U_23
_atom_site_aniso_U_13
_atom_site_aniso_U_12
Re1 0.0379(2) 0.02573(19) 0.0309(2) 0.00126(15) 0.01511(17) -0.00219(15)
Re2 0.0335(2) 0.0310(2) 0.0385(3) -0.00244(16) 0.01595(17) -0.00374(15)
C1A 0.047(5) 0.034(4) 0.027(5) 0.010(4) 0.009(4) 0.004(4)
C2A 0.042(5) 0.038(5) 0.029(5) 0.005(4) 0.006(4) -0.009(4)
C3A 0.054(5) 0.027(4) 0.039(6) 0.001(4) 0.015(5) -0.009(4)
C4A 0.043(5) 0.042(5) 0.050(6) 0.006(4) 0.028(4) -0.012(4)
C5A 0.045(5) 0.027(4) 0.036(5) -0.005(4) 0.003(4) 0.000(4)
C6A 0.047(5) 0.045(5) 0.048(6) -0.004(4) 0.029(5) -0.011(4)
O1 0.046(3) 0.037(3) 0.060(4) 0.012(3) 0.015(3) -0.009(3)
O2 0.053(3) 0.038(3) 0.067(4) 0.004(3) 0.025(3) 0.012(3)
O3 0.072(4) 0.045(3) 0.034(4) 0.006(3) 0.011(3) -0.016(3)
O4 0.067(4) 0.030(3) 0.072(4) 0.004(3) 0.038(3) 0.001(3)
O5 0.053(4) 0.052(3) 0.071(4) -0.006(3) 0.039(4) -0.008(3)
O6 0.060(4) 0.073(4) 0.050(4) -0.008(3) 0.022(3) -0.015(3)
N1 0.033(4) 0.030(3) 0.035(4) 0.002(3) 0.011(3) 0.000(3)
N2 0.040(4) 0.026(3) 0.042(4) 0.002(3) 0.017(3) 0.000(3)
N3 0.030(4) 0.023(3) 0.040(4) 0.001(3) 0.013(3) -0.005(3)
N4 0.033(4) 0.035(3) 0.048(4) 0.005(3) 0.020(3) 0.001(3)
C21 0.039(5) 0.035(4) 0.032(5) -0.005(4) 0.012(4) 0.001(4)
C22 0.036(4) 0.040(5) 0.054(6) 0.001(4) 0.025(4) -0.009(4)
C23 0.048(5) 0.024(4) 0.054(6) 0.007(4) 0.023(4) -0.008(4)
C24 0.033(4) 0.033(4) 0.048(5) 0.003(4) 0.018(4) -0.001(3)
C25 0.033(4) 0.033(4) 0.030(5) 0.007(3) 0.016(4) 0.001(3)
C26 0.040(4) 0.033(4) 0.025(4) -0.003(3) 0.008(4) -0.003(4)
C27 0.039(4) 0.031(4) 0.038(5) -0.003(4) 0.016(4) -0.007(3)
C28 0.046(5) 0.040(4) 0.036(5) -0.011(4) 0.022(4) 0.002(4)
C29 0.048(5) 0.043(5) 0.065(6) -0.004(4) 0.036(5) -0.003(4)
C30 0.047(5) 0.039(4) 0.041(5) -0.001(4) 0.022(4) -0.010(4)
C31 0.042(5) 0.048(5) 0.053(6) 0.006(4) 0.021(4) -0.002(4)
C32 0.070(6) 0.036(5) 0.085(7) 0.015(5) 0.038(6) 0.008(4)
C33 0.060(6) 0.047(5) 0.106(8) 0.014(5) 0.042(6) 0.013(5)
C34 0.067(6) 0.040(5) 0.106(8) 0.004(5) 0.056(6) 0.001(5)
C35 0.042(5) 0.041(5) 0.058(6) 0.009(4) 0.024(5) 0.000(4)
C36 0.035(5) 0.049(5) 0.050(5) -0.001(4) 0.019(4) 0.000(4)
C37 0.050(5) 0.055(5) 0.071(7) 0.009(5) 0.036(5) 0.015(4)
C38 0.051(5) 0.057(6) 0.088(8) 0.016(5) 0.044(5) 0.011(5)
C39 0.049(5) 0.051(5) 0.058(6) 0.023(4) 0.028(5) -0.004(4)
C40 0.044(5) 0.034(4) 0.054(6) 0.006(4) 0.020(4) -0.001(4)
N10 0.037(3) 0.022(3) 0.033(4) -0.006(3) 0.017(3) 0.000(3)
N20 0.038(3) 0.024(3) 0.024(4) -0.002(3) 0.016(3) -0.002(3)
C1 0.028(4) 0.024(4) 0.035(5) -0.005(3) 0.018(4) -0.003(3)
C2 0.031(4) 0.024(4) 0.038(5) 0.003(4) 0.017(4) -0.003(3)
C3 0.051(5) 0.026(4) 0.016(4) -0.002(3) 0.020(4) 0.005(3)
C4 0.028(4) 0.027(4) 0.027(4) 0.007(3) 0.013(4) 0.004(3)
C5 0.035(4) 0.034(4) 0.019(4) -0.001(3) 0.018(3) 0.008(3)
C6 0.041(4) 0.018(4) 0.035(5) 0.004(3) 0.018(4) 0.003(3)
C7 0.035(4) 0.034(4) 0.045(5) -0.002(4) 0.027(4) -0.005(3)
C8 0.032(4) 0.034(4) 0.049(5) -0.008(4) 0.023(4) -0.011(3)
C9 0.033(4) 0.029(4) 0.026(4) 0.000(3) 0.010(4) -0.001(3)
C10 0.036(4) 0.023(4) 0.030(5) -0.001(3) 0.014(4) -0.002(3)
N5 0.034(4) 0.039(4) 0.048(4) -0.004(3) 0.020(3) -0.006(3)
N6 0.037(4) 0.028(3) 0.034(4) -0.002(3) 0.014(3) -0.001(3)
C51 0.033(4) 0.027(4) 0.025(5) 0.004(3) 0.006(4) -0.008(3)
C52 0.030(4) 0.021(4) 0.052(6) -0.002(4) 0.027(4) -0.002(3)
C53 0.041(5) 0.031(4) 0.035(5) -0.008(4) 0.025(4) -0.003(4)
C54 0.033(4) 0.034(4) 0.044(5) -0.009(4) 0.019(4) 0.002(3)
C55 0.042(5) 0.026(4) 0.029(5) 0.003(3) 0.006(4) 0.003(3)
C56 0.029(4) 0.025(4) 0.035(5) -0.002(4) 0.013(4) 0.005(3)
C57 0.036(4) 0.029(4) 0.042(5) 0.001(4) 0.025(4) 0.002(3)
C58 0.032(4) 0.032(4) 0.051(6) -0.003(4) 0.024(4) 0.000(3)
C59 0.046(5) 0.040(4) 0.042(6) -0.001(4) 0.024(5) -0.008(4)
C60 0.033(4) 0.037(4) 0.038(5) -0.003(4) 0.006(4) 0.001(4)
S1 0.0680(16) 0.0591(14) 0.0652(17) -0.0036(13) 0.0247(13) -0.0166(12)
S2 0.0414(12) 0.0339(10) 0.0548(14) -0.0021(10) 0.0212(11) 0.0010(9)
O11 0.062(4) 0.055(3) 0.067(4) -0.004(3) 0.023(3) -0.018(3)
O12 0.053(4) 0.073(4) 0.091(5) 0.007(4) 0.022(3) -0.018(3)
O13 0.154(7) 0.114(6) 0.096(6) -0.064(5) 0.094(6) -0.074(5)
O21 0.051(4) 0.039(3) 0.104(5) -0.023(3) 0.035(3) -0.011(3)
O22 0.037(3) 0.037(3) 0.056(4) 0.003(3) 0.019(3) 0.000(2)
O23 0.062(4) 0.053(3) 0.052(4) 0.000(3) 0.032(3) 0.001(3)
C17 0.064(7) 0.047(6) 0.102(9) -0.018(6) 0.042(6) -0.007(5)
C18 0.050(6) 0.077(7) 0.044(6) 0.006(5) 0.028(5) 0.000(5)
F1 0.102(4) 0.054(3) 0.079(4) -0.005(3) 0.027(3) -0.008(3)
F2 0.067(4) 0.074(4) 0.149(6) 0.007(4) 0.031(4) 0.001(3)
F3 0.086(4) 0.044(3) 0.100(4) -0.013(3) 0.033(3) -0.005(3)
F4 0.073(3) 0.047(3) 0.085(4) 0.021(3) 0.028(3) 0.006(3)
F5 0.042(3) 0.095(4) 0.071(4) 0.022(3) 0.015(3) 0.008(3)
F6 0.063(3) 0.125(5) 0.052(3) 0.007(3) 0.022(3) -0.005(3)
O7 0.075(5) 0.089(5) 0.076(5) 0.002(4) 0.038(4) 0.008(4)
O8 0.075(5) 0.087(5) 0.118(7) -0.004(5) 0.051(5) -0.006(4)
O9 0.066(5) 0.077(5) 0.106(6) 0.021(4) 0.001(4) -0.015(4)
C61 0.084(8) 0.066(6) 0.128(10) -0.010(7) 0.052(7) 0.003(6)
C62 0.058(6) 0.058(6) 0.080(8) 0.007(6) 0.034(6) 0.006(5)
C63 0.111(9) 0.086(7) 0.082(8) 0.018(7) 0.052(7) 0.011(7)
C64 0.058(6) 0.055(6) 0.135(10) 0.000(6) 0.049(6) -0.005(5)
C65 0.063(7) 0.055(6) 0.103(9) -0.006(6) 0.016(7) 0.005(5)
C66 0.076(8) 0.072(7) 0.162(13) 0.006(8) -0.006(8) 0.005(6)
C67 0.081(8) 0.072(7) 0.114(10) 0.001(6) 0.023(7) -0.013(6)
C68 0.080(8) 0.068(7) 0.082(8) -0.005(6) 0.030(7) -0.008(6)
C69 0.094(8) 0.078(7) 0.096(9) -0.007(7) 0.034(7) -0.004(6)

loop_
_atom_type_symbol
_atom_type_description
_atom_type_scat_dispersion_real
_atom_type_scat_dispersion_imag
_atom_type_scat_source
C C 0.0074 0.0035 'International Tables Vol C Tables 4.2.6.8 and 6.1.1.4'
H H 0.0000 0.0000 'International Tables Vol C Tables 4.2.6.8 and 6.1.1.4'
N N 0.0136 0.0070 'International Tables Vol C Tables 4.2.6.8 and 6.1.1.4'
O O 0.0227 0.0128 'International Tables Vol C Tables 4.2.6.8 and 6.1.1.4'
Re Re -7.2020 10.7760 'International Tables Vol C Tables 4.2.6.8 and 6.1.1.4'
S S 0.2073 0.2439 'International Tables Vol C Tables 4.2.6.8 and 6.1.1.4'
F F 0.0347 0.0215 'International Tables Vol C Tables 4.2.6.8 and 6.1.1.4'

loop_
_geom_angle_atom_site_label_1
_geom_angle_atom_site_label_2
_geom_angle_atom_site_label_3
_geom_angle
_geom_angle_site_symmetry_1
_geom_angle_site_symmetry_3
_geom_angle_publ_flag
C3A Re1 C1A 88.8(3) . . ?
C3A Re1 C2A 88.0(3) . . ?
C1A Re1 C2A 86.3(3) . . ?
C3A Re1 N1 99.6(2) . . ?
C1A Re1 N1 169.9(2) . . ?
C2A Re1 N1 99.4(2) . . ?
C3A Re1 N2 89.4(3) . . ?
C1A Re1 N2 99.7(2) . . ?
C2A Re1 N2 173.4(2) . . ?
N1 Re1 N2 75.0(2) . . ?
C3A Re1 N3 176.4(3) . . ?
C1A Re1 N3 91.9(2) . . ?
C2A Re1 N3 95.5(2) . . ?
N1 Re1 N3 79.32(19) . . ?
N2 Re1 N3 87.0(2) . . ?
C6A Re2 C5A 87.8(3) . . ?
C6A Re2 C4A 87.8(3) . . ?
C5A Re2 C4A 83.3(3) . . ?
C6A Re2 N4 92.6(3) . . ?
C5A Re2 N4 103.7(2) . . ?
C4A Re2 N4 173.0(2) . . ?
C6A Re2 N5 94.5(3) . . ?
C5A Re2 N5 177.5(2) . . ?
C4A Re2 N5 97.9(2) . . ?
N4 Re2 N5 75.2(2) . . ?
C6A Re2 N6 177.1(3) . . ?
C5A Re2 N6 92.3(2) . . ?
C4A Re2 N6 95.1(3) . . ?
N4 Re2 N6 84.5(2) . . ?
N5 Re2 N6 85.4(2) . . ?
O1 C1A Re1 179.3(6) . . ?
O2 C2A Re1 177.3(6) . . ?
O3 C3A Re1 176.7(7) . . ?
O4 C4A Re2 178.1(6) . . ?
O5 C5A Re2 173.7(5) . . ?
O6 C6A Re2 176.2(6) . . ?
C25 N1 C21 117.8(5) . . ?
C25 N1 Re1 116.9(4) . . ?
C21 N1 Re1 124.3(4) . . ?
C26 N2 C30 118.2(5) . . ?
C26 N2 Re1 117.2(4) . . ?
C30 N2 Re1 124.5(4) . . ?
C53 N3 C52 117.4(6) . . ?
C53 N3 Re1 120.9(5) . . ?
C52 N3 Re1 121.7(4) . . ?
C35 N4 C31 118.0(6) . . ?
C35 N4 Re2 117.1(4) . . ?
C31 N4 Re2 124.9(5) . . ?
C22 C21 N1 122.9(6) . . ?
C21 C22 C23 118.7(6) . . ?
C24 C23 C22 120.2(6) . . ?
C25 C24 C23 118.2(6) . . ?
N1 C25 C24 122.2(6) . . ?
N1 C25 C26 114.7(5) . . ?
C24 C25 C26 123.1(6) . . ?
N2 C26 C27 121.8(6) . . ?
N2 C26 C25 115.1(6) . . ?
C27 C26 C25 123.1(6) . . ?
C28 C27 C26 119.7(6) . . ?
C27 C28 C29 118.7(6) . . ?
C30 C29 C28 119.7(7) . . ?
N2 C30 C29 122.0(6) . . ?
C32 C31 N4 122.8(7) . . ?
C31 C32 C33 118.7(7) . . ?
C34 C33 C32 119.9(7) . . ?
C33 C34 C35 118.3(7) . . ?
N4 C35 C34 122.2(6) . . ?
N4 C35 C36 115.9(6) . . ?
C34 C35 C36 121.8(7) . . ?
N5 C36 C37 121.7(7) . . ?
N5 C36 C35 114.6(6) . . ?
C37 C36 C35 123.7(7) . . ?
C38 C37 C36 119.3(7) . . ?
C37 C38 C39 118.8(7) . . ?
C40 C39 C38 119.5(7) . . ?
N5 C40 C39 122.5(7) . . ?
C1 N10 C4 110.3(5) . . ?
C6 N20 C9 105.5(5) . . ?
N10 C1 C10 125.1(5) . 3_655 ?
N10 C1 C2 106.5(5) . . ?
C10 C1 C2 128.4(6) 3_655 . ?
C3 C2 C1 108.2(5) . . ?
C2 C3 C4 109.0(5) . . ?
N10 C4 C5 125.6(6) . . ?
N10 C4 C3 106.0(5) . . ?
C5 C4 C3 128.4(6) . . ?
C4 C5 C6 128.8(6) . . ?
C4 C5 C51 115.5(5) . . ?
C6 C5 C51 115.6(5) . . ?
N20 C6 C5 125.5(6) . . ?
N20 C6 C7 110.5(5) . . ?
C5 C6 C7 124.0(6) . . ?
C8 C7 C6 107.5(6) . . ?
C7 C8 C9 106.3(6) . . ?
N20 C9 C10 126.3(6) . . ?
N20 C9 C8 110.2(5) . . ?
C10 C9 C8 123.5(6) . . ?
C1 C10 C9 124.5(6) 3_655 . ?
C1 C10 C56 118.1(5) 3_655 . ?
C9 C10 C56 117.2(6) . . ?
C40 N5 C36 118.1(6) . . ?
C40 N5 Re2 124.8(5) . . ?
C36 N5 Re2 117.1(4) . . ?
C58 N6 C57 117.5(6) . . ?
C58 N6 Re2 119.0(4) . . ?
C57 N6 Re2 123.4(5) . . ?
C52 C51 C55 116.7(6) . . ?
C52 C51 C5 118.2(6) . . ?
C55 C51 C5 124.9(6) . . ?
N3 C52 C51 124.3(6) . . ?
N3 C53 C54 122.2(6) . . ?
C55 C54 C53 118.6(6) . . ?
C51 C55 C54 120.8(6) . . ?
C57 C56 C60 117.7(6) . . ?
C57 C56 C10 122.7(6) . . ?
C60 C56 C10 119.6(6) . . ?
C56 C57 N6 122.4(6) . . ?
N6 C58 C59 123.2(6) . . ?
C58 C59 C60 118.6(7) . . ?
C59 C60 C56 120.7(7) . . ?
O12 S1 O11 115.3(4) . . ?
O12 S1 O13 116.1(4) . . ?
O11 S1 O13 114.2(3) . . ?
O12 S1 C17 104.7(4) . . ?
O11 S1 C17 104.7(4) . . ?
O13 S1 C17 99.2(5) . . ?
O23 S2 O21 114.3(3) . . ?
O23 S2 O22 115.6(3) . . ?
O21 S2 O22 115.4(3) . . ?
O23 S2 C18 102.9(3) . . ?
O21 S2 C18 103.7(4) . . ?
O22 S2 C18 102.4(3) . . ?
F3 C17 F2 108.8(7) . . ?
F3 C17 F1 103.7(7) . . ?
F2 C17 F1 103.1(8) . . ?
F3 C17 S1 113.8(7) . . ?
F2 C17 S1 114.7(7) . . ?
F1 C17 S1 111.6(6) . . ?
F4 C18 F5 108.7(7) . . ?
F4 C18 F6 106.5(6) . . ?
F5 C18 F6 106.3(7) . . ?
F4 C18 S2 112.9(6) . . ?
F5 C18 S2 112.7(5) . . ?
F6 C18 S2 109.4(6) . . ?
O7 C62 C63 121.0(8) . . ?
O7 C62 C61 122.3(9) . . ?
C63 C62 C61 116.6(9) . . ?
O8 C65 C66 120.5(10) . . ?
O8 C65 C64 119.5(9) . . ?
C66 C65 C64 119.9(11) . . ?
O9 C68 C67 120.1(10) . . ?
O9 C68 C69 121.6(9) . . ?
C67 C68 C69 118.1(9) . . ?

loop_
_geom_bond_atom_site_label_1
_geom_bond_atom_site_label_2
_geom_bond_distance
_geom_bond_site_symmetry_2
_geom_bond_publ_flag
Re1 C3A 2.003(9) . ?
Re1 C1A 2.010(8) . ?
Re1 C2A 2.037(9) . ?
Re1 N1 2.266(5) . ?
Re1 N2 2.268(5) . ?
Re1 N3 2.324(6) . ?
Re2 C6A 1.979(9) . ?
Re2 C5A 2.010(9) . ?
Re2 C4A 2.027(8) . ?
Re2 N4 2.273(6) . ?
Re2 N5 2.278(5) . ?
Re2 N6 2.331(6) . ?
C1A O1 1.211(8) . ?
C2A O2 1.194(8) . ?
C3A O3 1.203(9) . ?
C4A O4 1.200(8) . ?
C5A O5 1.218(9) . ?
C6A O6 1.230(9) . ?
N1 C25 1.421(8) . ?
N1 C21 1.422(8) . ?
N2 C26 1.416(9) . ?
N2 C30 1.419(9) . ?
N3 C53 1.401(9) . ?
N3 C52 1.426(9) . ?
N4 C35 1.404(9) . ?
N4 C31 1.420(9) . ?
C21 C22 1.418(10) . ?
C22 C23 1.446(10) . ?
C23 C24 1.446(10) . ?
C24 C25 1.442(9) . ?
C25 C26 1.559(10) . ?
C26 C27 1.450(9) . ?
C27 C28 1.436(10) . ?
C28 C29 1.446(10) . ?
C29 C30 1.439(10) . ?
C31 C32 1.415(11) . ?
C32 C33 1.447(12) . ?
C33 C34 1.436(11) . ?
C34 C35 1.450(11) . ?
C35 C36 1.570(10) . ?
C36 N5 1.419(9) . ?
C36 C37 1.444(10) . ?
C37 C38 1.436(11) . ?
C38 C39 1.445(11) . ?
C39 C40 1.424(10) . ?
C40 N5 1.405(9) . ?
N10 C1 1.432(8) . ?
N10 C4 1.437(8) . ?
N20 C6 1.423(8) . ?
N20 C9 1.442(8) . ?
C1 C10 1.461(9) 3_655 ?
C1 C2 1.482(9) . ?
C2 C3 1.410(9) . ?
C3 C4 1.480(9) . ?
C4 C5 1.452(9) . ?
C5 C6 1.480(9) . ?
C5 C51 1.574(10) . ?
C6 C7 1.526(9) . ?
C7 C8 1.390(9) . ?
C8 C9 1.535(9) . ?
C9 C10 1.473(9) . ?
C10 C1 1.461(9) 3_655 ?
C10 C56 1.577(9) . ?
N6 C58 1.410(9) . ?
N6 C57 1.437(8) . ?
C51 C52 1.442(10) . ?
C51 C55 1.444(9) . ?
C53 C54 1.456(10) . ?
C54 C55 1.448(10) . ?
C56 C57 1.436(10) . ?
C56 C60 1.455(10) . ?
C58 C59 1.424(11) . ?
C59 C60 1.434(10) . ?
S1 O12 1.501(6) . ?
S1 O11 1.526(6) . ?
S1 O13 1.532(6) . ?
S1 C17 1.822(11) . ?
S2 O23 1.499(5) . ?
S2 O21 1.508(5) . ?
S2 O22 1.508(5) . ?
S2 C18 1.894(9) . ?
C17 F3 1.394(9) . ?
C17 F2 1.402(10) . ?
C17 F1 1.444(10) . ?
C18 F4 1.388(10) . ?
C18 F5 1.396(9) . ?
C18 F6 1.423(9) . ?
O7 C62 1.283(10) . ?
O8 C65 1.298(12) . ?
O9 C68 1.256(12) . ?
C61 C62 1.546(13) . ?
C62 C63 1.544(13) . ?
C64 C65 1.543(13) . ?
C65 C66 1.536(15) . ?
C67 C68 1.574(13) . ?
C68 C69 1.584(14) . ?

loop_
_geom_torsion_atom_site_label_1
_geom_torsion_atom_site_label_2
_geom_torsion_atom_site_label_3
_geom_torsion_atom_site_label_4
_geom_torsion
_geom_torsion_site_symmetry_1
_geom_torsion_site_symmetry_2
_geom_torsion_site_symmetry_3
_geom_torsion_site_symmetry_4
_geom_torsion_publ_flag
C3A Re1 C1A O1 -102(63) . . . . ?
C2A Re1 C1A O1 -14(63) . . . . ?
N1 Re1 C1A O1 111(63) . . . . ?
N2 Re1 C1A O1 168(100) . . . . ?
N3 Re1 C1A O1 81(63) . . . . ?
C3A Re1 C2A O2 4(12) . . . . ?
C1A Re1 C2A O2 -84(13) . . . . ?
N1 Re1 C2A O2 104(13) . . . . ?
N2 Re1 C2A O2 72(13) . . . . ?
N3 Re1 C2A O2 -176(100) . . . . ?
C1A Re1 C3A O3 -47(10) . . . . ?
C2A Re1 C3A O3 -133(10) . . . . ?
N1 Re1 C3A O3 128(10) . . . . ?
N2 Re1 C3A O3 53(10) . . . . ?
N3 Re1 C3A O3 55(12) . . . . ?
C6A Re2 C4A O4 41(19) . . . . ?
C5A Re2 C4A O4 -47(19) . . . . ?
N4 Re2 C4A O4 135(18) . . . . ?
N5 Re2 C4A O4 135(19) . . . . ?
N6 Re2 C4A O4 -139(19) . . . . ?
C6A Re2 C5A O5 -77(6) . . . . ?
C4A Re2 C5A O5 11(6) . . . . ?
N4 Re2 C5A O5 -170(6) . . . . ?
N5 Re2 C5A O5 128(6) . . . . ?
N6 Re2 C5A O5 106(6) . . . . ?
C5A Re2 C6A O6 5(10) . . . . ?
C4A Re2 C6A O6 -78(10) . . . . ?
N4 Re2 C6A O6 109(10) . . . . ?
N5 Re2 C6A O6 -176(100) . . . . ?
N6 Re2 C6A O6 96(11) . . . . ?
C3A Re1 N1 C25 -95.1(5) . . . . ?
C1A Re1 N1 C25 51.0(16) . . . . ?
C2A Re1 N1 C25 175.3(5) . . . . ?
N2 Re1 N1 C25 -8.4(5) . . . . ?
N3 Re1 N1 C25 81.4(5) . . . . ?
C3A Re1 N1 C21 96.7(5) . . . . ?
C1A Re1 N1 C21 -117.2(14) . . . . ?
C2A Re1 N1 C21 7.1(5) . . . . ?
N2 Re1 N1 C21 -176.5(5) . . . . ?
N3 Re1 N1 C21 -86.8(5) . . . . ?
C3A Re1 N2 C26 103.2(5) . . . . ?
C1A Re1 N2 C26 -168.1(5) . . . . ?
C2A Re1 N2 C26 36(2) . . . . ?
N1 Re1 N2 C26 3.1(5) . . . . ?
N3 Re1 N2 C26 -76.7(5) . . . . ?
C3A Re1 N2 C30 -72.1(6) . . . . ?
C1A Re1 N2 C30 16.6(6) . . . . ?
C2A Re1 N2 C30 -139(2) . . . . ?
N1 Re1 N2 C30 -172.2(6) . . . . ?
N3 Re1 N2 C30 108.0(5) . . . . ?
C3A Re1 N3 C53 -36(4) . . . . ?
C1A Re1 N3 C53 66.0(5) . . . . ?
C2A Re1 N3 C53 152.5(5) . . . . ?
N1 Re1 N3 C53 -108.9(5) . . . . ?
N2 Re1 N3 C53 -33.6(4) . . . . ?
C3A Re1 N3 C52 146(4) . . . . ?
C1A Re1 N3 C52 -112.7(5) . . . . ?
C2A Re1 N3 C52 -26.2(5) . . . . ?
N1 Re1 N3 C52 72.4(4) . . . . ?
N2 Re1 N3 C52 147.7(4) . . . . ?
C6A Re2 N4 C35 92.0(5) . . . . ?
C5A Re2 N4 C35 -179.7(5) . . . . ?
C4A Re2 N4 C35 -1(2) . . . . ?
N5 Re2 N4 C35 -1.9(5) . . . . ?
N6 Re2 N4 C35 -88.7(5) . . . . ?
C6A Re2 N4 C31 -85.2(6) . . . . ?
C5A Re2 N4 C31 3.2(6) . . . . ?
C4A Re2 N4 C31 -179(23) . . . . ?
N5 Re2 N4 C31 -179.1(6) . . . . ?
N6 Re2 N4 C31 94.2(6) . . . . ?
C25 N1 C21 C22 -0.7(10) . . . . ?
Re1 N1 C21 C22 167.4(5) . . . . ?
N1 C21 C22 C23 0.1(11) . . . . ?
C21 C22 C23 C24 0.1(11) . . . . ?
C22 C23 C24 C25 0.3(11) . . . . ?
C21 N1 C25 C24 1.1(10) . . . . ?
Re1 N1 C25 C24 -167.8(5) . . . . ?
C21 N1 C25 C26 -179.0(5) . . . . ?
Re1 N1 C25 C26 12.0(7) . . . . ?
C23 C24 C25 N1 -1.0(10) . . . . ?
C23 C24 C25 C26 179.2(6) . . . . ?
C30 N2 C26 C27 -1.5(10) . . . . ?
Re1 N2 C26 C27 -177.1(5) . . . . ?
C30 N2 C26 C25 177.7(6) . . . . ?
Re1 N2 C26 C25 2.1(7) . . . . ?
N1 C25 C26 N2 -9.2(9) . . . . ?
C24 C25 C26 N2 170.6(6) . . . . ?
N1 C25 C26 C27 169.9(6) . . . . ?
C24 C25 C26 C27 -10.2(10) . . . . ?
N2 C26 C27 C28 1.2(10) . . . . ?
C25 C26 C27 C28 -177.9(6) . . . . ?
C26 C27 C28 C29 0.4(11) . . . . ?
C27 C28 C29 C30 -1.6(11) . . . . ?
C26 N2 C30 C29 0.2(10) . . . . ?
Re1 N2 C30 C29 175.5(6) . . . . ?
C28 C29 C30 N2 1.4(12) . . . . ?
C35 N4 C31 C32 -1.9(11) . . . . ?
Re2 N4 C31 C32 175.2(6) . . . . ?
N4 C31 C32 C33 -0.3(13) . . . . ?
C31 C32 C33 C34 1.8(14) . . . . ?
C32 C33 C34 C35 -0.9(14) . . . . ?
C31 N4 C35 C34 2.8(11) . . . . ?
Re2 N4 C35 C34 -174.5(7) . . . . ?
C31 N4 C35 C36 -179.8(7) . . . . ?
Re2 N4 C35 C36 2.9(8) . . . . ?
C33 C34 C35 N4 -1.4(14) . . . . ?
C33 C34 C35 C36 -178.7(8) . . . . ?
N4 C35 C36 N5 -2.3(10) . . . . ?
C34 C35 C36 N5 175.1(8) . . . . ?
N4 C35 C36 C37 178.4(7) . . . . ?
C34 C35 C36 C37 -4.2(12) . . . . ?
N5 C36 C37 C38 -1.8(12) . . . . ?
C35 C36 C37 C38 177.4(8) . . . . ?
C36 C37 C38 C39 0.5(13) . . . . ?
C37 C38 C39 C40 1.5(13) . . . . ?
C38 C39 C40 N5 -2.1(12) . . . . ?
C4 N10 C1 C10 -179.2(6) . . . 3_655 ?
C4 N10 C1 C2 -0.7(7) . . . . ?
N10 C1 C2 C3 1.3(7) . . . . ?
C10 C1 C2 C3 179.7(6) 3_655 . . . ?
C1 C2 C3 C4 -1.3(7) . . . . ?
C1 N10 C4 C5 179.5(6) . . . . ?
C1 N10 C4 C3 -0.1(7) . . . . ?
C2 C3 C4 N10 0.9(7) . . . . ?
C2 C3 C4 C5 -178.7(6) . . . . ?
N10 C4 C5 C6 -3.7(11) . . . . ?
C3 C4 C5 C6 175.8(6) . . . . ?
N10 C4 C5 C51 171.9(6) . . . . ?
C3 C4 C5 C51 -8.7(10) . . . . ?
C9 N20 C6 C5 -179.4(6) . . . . ?
C9 N20 C6 C7 0.0(7) . . . . ?
C4 C5 C6 N20 3.2(11) . . . . ?
C51 C5 C6 N20 -172.3(6) . . . . ?
C4 C5 C6 C7 -176.1(6) . . . . ?
C51 C5 C6 C7 8.4(9) . . . . ?
N20 C6 C7 C8 -0.6(8) . . . . ?
C5 C6 C7 C8 178.8(6) . . . . ?
C6 C7 C8 C9 0.9(8) . . . . ?
C6 N20 C9 C10 -179.0(6) . . . . ?
C6 N20 C9 C8 0.6(7) . . . . ?
C7 C8 C9 N20 -0.9(8) . . . . ?
C7 C8 C9 C10 178.7(6) . . . . ?
N20 C9 C10 C1 -3.5(10) . . . 3_655 ?
C8 C9 C10 C1 177.0(6) . . . 3_655 ?
N20 C9 C10 C56 171.5(6) . . . . ?
C8 C9 C10 C56 -8.1(9) . . . . ?
C39 C40 N5 C36 0.8(11) . . . . ?
C39 C40 N5 Re2 -177.8(6) . . . . ?
C37 C36 N5 C40 1.2(11) . . . . ?
C35 C36 N5 C40 -178.1(6) . . . . ?
C37 C36 N5 Re2 179.9(6) . . . . ?
C35 C36 N5 Re2 0.6(8) . . . . ?
C6A Re2 N5 C40 87.7(6) . . . . ?
C5A Re2 N5 C40 -118(6) . . . . ?
C4A Re2 N5 C40 -0.7(6) . . . . ?
N4 Re2 N5 C40 179.2(6) . . . . ?
N6 Re2 N5 C40 -95.3(6) . . . . ?
C6A Re2 N5 C36 -90.9(6) . . . . ?
C5A Re2 N5 C36 64(6) . . . . ?
C4A Re2 N5 C36 -179.3(5) . . . . ?
N4 Re2 N5 C36 0.6(5) . . . . ?
N6 Re2 N5 C36 86.1(5) . . . . ?
C6A Re2 N6 C58 139(5) . . . . ?
C5A Re2 N6 C58 -129.8(5) . . . . ?
C4A Re2 N6 C58 -46.4(5) . . . . ?
N4 Re2 N6 C58 126.6(5) . . . . ?
N5 Re2 N6 C58 51.1(5) . . . . ?
C6A Re2 N6 C57 -46(5) . . . . ?
C5A Re2 N6 C57 45.4(5) . . . . ?
C4A Re2 N6 C57 128.8(5) . . . . ?
N4 Re2 N6 C57 -58.2(5) . . . . ?
N5 Re2 N6 C57 -133.7(5) . . . . ?
C4 C5 C51 C52 -72.0(7) . . . . ?
C6 C5 C51 C52 104.1(7) . . . . ?
C4 C5 C51 C55 112.6(7) . . . . ?
C6 C5 C51 C55 -71.2(8) . . . . ?
C53 N3 C52 C51 -0.5(8) . . . . ?
Re1 N3 C52 C51 178.2(4) . . . . ?
C55 C51 C52 N3 1.3(9) . . . . ?
C5 C51 C52 N3 -174.4(5) . . . . ?
C52 N3 C53 C54 -0.4(8) . . . . ?
Re1 N3 C53 C54 -179.1(5) . . . . ?
N3 C53 C54 C55 0.4(9) . . . . ?
C52 C51 C55 C54 -1.3(9) . . . . ?
C5 C51 C55 C54 174.2(6) . . . . ?
C53 C54 C55 C51 0.5(9) . . . . ?
C1 C10 C56 C57 -66.5(8) 3_655 . . . ?
C9 C10 C56 C57 118.2(7) . . . . ?
C1 C10 C56 C60 112.9(7) 3_655 . . . ?
C9 C10 C56 C60 -62.4(8) . . . . ?
C60 C56 C57 N6 -1.3(9) . . . . ?
C10 C56 C57 N6 178.1(5) . . . . ?
C58 N6 C57 C56 0.2(9) . . . . ?
Re2 N6 C57 C56 -175.1(4) . . . . ?
C57 N6 C58 C59 1.2(9) . . . . ?
Re2 N6 C58 C59 176.6(5) . . . . ?
N6 C58 C59 C60 -1.2(10) . . . . ?
C58 C59 C60 C56 0.0(10) . . . . ?
C57 C56 C60 C59 1.2(9) . . . . ?
C10 C56 C60 C59 -178.2(6) . . . . ?
O12 S1 C17 F3 -55.1(7) . . . . ?
O11 S1 C17 F3 -176.8(6) . . . . ?
O13 S1 C17 F3 65.1(7) . . . . ?
O12 S1 C17 F2 178.7(6) . . . . ?
O11 S1 C17 F2 57.1(7) . . . . ?
O13 S1 C17 F2 -61.1(7) . . . . ?
O12 S1 C17 F1 61.8(6) . . . . ?
O11 S1 C17 F1 -59.8(6) . . . . ?
O13 S1 C17 F1 -177.9(6) . . . . ?
O23 S2 C18 F4 -64.2(6) . . . . ?
O21 S2 C18 F4 176.5(5) . . . . ?
O22 S2 C18 F4 56.1(6) . . . . ?
O23 S2 C18 F5 59.5(7) . . . . ?
O21 S2 C18 F5 -59.8(7) . . . . ?
O22 S2 C18 F5 179.8(6) . . . . ?
O23 S2 C18 F6 177.5(5) . . . . ?
O21 S2 C18 F6 58.2(6) . . . . ?
O22 S2 C18 F6 -62.2(6) . . . . ?
